data_7702308
loop_
_publ_author_name
'Thirupathi, Natesan'
'Krishnamurthy, Setharampattu S.'
'Nethaji, Munirathinam'

_publ_section_title
;
 Synthesis, reactivity and structural characterisation of bicyclic
 tetraphosphapentazanes
;
_journal_issue 9
_journal_name_full 'Journal of the Chemical Society, Dalton Transactions'
_journal_page_first 1469
_journal_paper_doi 10.1039/a801443d
_journal_year 1998
_chemical_compound_source synthesis
_chemical_formula_moiety '[Mo(CO)4{(EtN)5P4(OPh)2}]'
_chemical_formula_sum 'C26 H35 Mo N5 O6 P4'
_chemical_formula_weight 733.41
_chemical_melting_point 416.15
_space_group_IT_number 13
_space_group_name_Hall '-P 2yc'
_space_group_name_H-M_alt 'P 1 2/c 1'
_symmetry_cell_setting monoclinic
_symmetry_space_group_name_H-M 'P 1 2/c 1'
_atom_sites_solution_hydrogens geom
_atom_sites_solution_primary direct
_atom_sites_solution_secondary difmap
_audit_creation_method SHELXL
_cell_angle_alpha 90.00
_cell_angle_beta 111.57(2)
_cell_angle_gamma 90.00
_cell_formula_units_Z 4
_cell_length_a 17.299(5)
_cell_length_b 12.324(5)
_cell_length_c 17.412(6)
_cell_measurement_reflns_used 25
_cell_measurement_temperature 293(2)
_cell_measurement_theta_max 12
_cell_measurement_theta_min 8
_cell_volume 3452(2)
_computing_cell_refinement 'least-square refinement'
_computing_data_collection 'Enraf-Nonius CAD-4 program'
_computing_data_reduction local
_computing_molecular_graphics 'ORTEP II'
_computing_publication_material CIF
_computing_structure_refinement 'SHELXL-93 (Sheldrick, 1993)'
_computing_structure_solution 'SHELXS-86 (Sheldrick, 1990)'
_diffrn_ambient_temperature 293(2)
_diffrn_measurement_device 'Enraf-Nonius CAD-4 diffractometer'
_diffrn_measurement_method 'w-2theta scan'
_diffrn_radiation_monochromator graphite
_diffrn_radiation_source 'fine-focus sealed tube'
_diffrn_radiation_type MoKa
_diffrn_radiation_wavelength 0.71070
_diffrn_reflns_av_R_equivalents 0.0943
_diffrn_reflns_av_sigmaI/netI 0.0398
_diffrn_reflns_limit_h_max 20
_diffrn_reflns_limit_h_min 0
_diffrn_reflns_limit_k_max 14
_diffrn_reflns_limit_k_min 0
_diffrn_reflns_limit_l_max 19
_diffrn_reflns_limit_l_min -20
_diffrn_reflns_number 6345
_diffrn_reflns_theta_max 24.97
_diffrn_reflns_theta_min 1.27
_diffrn_standards_interval_count 100
_diffrn_standards_interval_time 3600
_diffrn_standards_number 3
_exptl_absorpt_coefficient_mu 0.609
_exptl_absorpt_correction_type 'not applied'
_exptl_crystal_colour colourless
_exptl_crystal_density_diffrn 1.411
_exptl_crystal_density_meas ?
_exptl_crystal_description rectangular
_exptl_crystal_F_000 1504
_exptl_crystal_size_max 0.19
_exptl_crystal_size_mid 0.12
_exptl_crystal_size_min 0.10
_refine_diff_density_max .802
_refine_diff_density_min -1.699
_refine_diff_density_rms .108
_refine_ls_extinction_method none
_refine_ls_goodness_of_fit_all 1.049
_refine_ls_goodness_of_fit_obs 1.035
_refine_ls_hydrogen_treatment constraint
_refine_ls_matrix_type full
_refine_ls_number_parameters 403
_refine_ls_number_reflns 6074
_refine_ls_number_restraints 12
_refine_ls_restrained_S_all 1.051
_refine_ls_restrained_S_obs 1.035
_refine_ls_R_factor_all 0.1001
_refine_ls_R_factor_obs 0.0644
_refine_ls_shift/esd_max -0.939
_refine_ls_shift/esd_mean 0.022
_refine_ls_structure_factor_coef Fsqd
_refine_ls_weighting_details 'w=1/[s^2^(Fo^2^)+( 0.1110P)^2^+4.8012P] where P=(Fo^2^+2Fc^2^)/3'
_refine_ls_weighting_scheme calc
_refine_ls_wR_factor_all 0.1963
_refine_ls_wR_factor_obs 0.1588
_reflns_number_observed 4188
_reflns_number_total 6076
_reflns_observed_criterion >2sigma(I)
_cod_data_source_file d801443.txt
_cod_data_source_block purbic
_cod_depositor_comments
;
The following automatic conversions were performed:

data item '_chemical_melting_point' value '143 degree' was changed to
'416.15' -- it was converted from degrees Celsius(C) to Kelvins(K).

data item '_exptl_crystal_density_meas' value 'not measured' was
changed to '?' -- the value is perceived as not measured.

data item '_refine_ls_weighting_scheme' value 'calc
w=1/[s^2^(Fo^2^)+( 0.1110P)^2^+4.8012P] where P=(Fo^2^+2Fc^2^)/3' was
changed to 'calc'. A new data item '_refine_ls_weighting_details' was
created with the value set to 'w=1/[s^2^(Fo^2^)+(
0.1110P)^2^+4.8012P] where P=(Fo^2^+2Fc^2^)/3'.

Automatic conversion script
Id: cif_fix_values 6909 2019-04-08 15:41:33Z antanas 
;
_cod_original_cell_volume 3452.1(21)
_cod_original_sg_symbol_H-M P2/c
_cod_database_code 7702308

loop_
_symmetry_equiv_pos_as_xyz
'x, y, z'
'x, -y, z+1/2'
'-x, -y, -z'
'-x, y, -z-1/2'

loop_
_atom_site_aniso_label
_atom_site_aniso_U_11
_atom_site_aniso_U_22
_atom_site_aniso_U_33
_atom_site_aniso_U_23
_atom_site_aniso_U_13
_atom_site_aniso_U_12
Mo1 0.0396(4) 0.0408(4) 0.0490(4) 0.000 0.0079(3) 0.000
P1 0.0366(8) 0.0478(9) 0.0533(9) 0.0039(7) 0.0085(7) -0.0014(6)
P2 0.0614(11) 0.0595(11) 0.0832(13) 0.0115(9) 0.0140(10) -0.0190(8)
N1 0.035(2) 0.063(3) 0.072(3) 0.003(3) 0.010(2) 0.013(2)
N2 0.073(5) 0.045(4) 0.105(7) 0.000 0.015(5) 0.000
N3 0.052(3) 0.059(3) 0.064(3) 0.008(3) 0.018(3) -0.014(2)
O1 0.108(5) 0.065(4) 0.141(6) -0.040(4) -0.032(4) -0.006(3)
O2 0.112(5) 0.153(6) 0.119(5) 0.017(4) 0.075(5) 0.049(4)
O3 0.053(2) 0.066(3) 0.056(3) 0.013(2) -0.002(2) -0.009(2)
C1 0.066(4) 0.051(4) 0.080(5) -0.004(4) -0.009(4) -0.002(3)
C2 0.067(4) 0.058(4) 0.080(5) 0.006(3) 0.023(4) 0.020(3)
C3 0.038(3) 0.053(3) 0.054(4) -0.002(3) 0.004(3) 0.001(3)
C4 0.069(5) 0.091(6) 0.070(5) -0.009(4) 0.023(4) -0.008(4)
C5 0.110(7) 0.096(7) 0.075(6) -0.024(5) 0.010(5) 0.000(6)
C6 0.085(6) 0.090(7) 0.111(8) 0.007(6) -0.012(6) -0.030(5)
C7 0.062(5) 0.105(7) 0.093(6) 0.037(5) 0.015(4) -0.018(5)
C8 0.050(4) 0.084(5) 0.059(4) 0.011(4) 0.016(3) 0.001(3)
C11 0.080(6) 0.107(7) 0.118(7) -0.005(6) 0.000(5) 0.046(5)
C12 0.055(5) 0.276(17) 0.152(10) -0.075(11) 0.019(6) 0.057(8)
C21 0.142(21) 0.060(11) 0.139(21) 0.017(11) -0.019(14) -0.036(11)
C22 0.191(35) 0.051(12) 0.396(48) -0.039(24) -0.047(46) 0.016(14)
C31 0.069(5) 0.104(6) 0.076(5) 0.017(4) 0.028(4) -0.007(4)
C32 0.099(7) 0.178(11) 0.080(6) 0.048(7) 0.016(5) -0.010(7)
Mo1' 0.0368(4) 0.0384(4) 0.0466(4) 0.000 0.0112(3) 0.000
P1' 0.0391(8) 0.0461(8) 0.0446(8) -0.0027(6) 0.0058(6) 0.0027(6)
P2' 0.0661(11) 0.0547(10) 0.0666(11) 0.0158(8) 0.0088(9) -0.0113(8)
N1' 0.051(3) 0.057(3) 0.059(3) -0.010(2) 0.015(2) 0.006(2)
N2' 0.077(5) 0.042(4) 0.089(6) 0.000 0.016(5) 0.000
N3' 0.055(3) 0.051(3) 0.045(3) 0.010(2) 0.006(2) 0.002(2)
O1' 0.088(4) 0.060(3) 0.125(5) -0.008(3) 0.000(3) -0.026(3)
O2' 0.104(5) 0.144(6) 0.096(4) 0.019(4) 0.065(4) -0.006(4)
O3' 0.046(2) 0.060(3) 0.065(3) -0.013(2) -0.003(2) 0.008(2)
C1' 0.053(4) 0.046(3) 0.075(4) 0.005(3) 0.007(3) 0.000(3)
C2' 0.056(4) 0.070(4) 0.060(4) 0.012(3) 0.027(3) -0.004(3)
C3' 0.041(3) 0.058(4) 0.048(3) -0.003(3) 0.004(3) -0.002(3)
C4' 0.078(5) 0.071(5) 0.066(4) -0.004(3) 0.028(4) -0.009(4)
C5' 0.145(9) 0.088(6) 0.076(6) -0.035(5) 0.018(6) -0.004(7)
C6' 0.118(9) 0.073(6) 0.127(9) -0.017(6) -0.037(7) -0.030(6)
C7' 0.068(6) 0.101(8) 0.176(12) 0.029(8) 0.014(7) -0.038(6)
C8' 0.059(4) 0.095(6) 0.099(6) 0.014(5) 0.033(4) -0.004(4)
C12' 0.056(5) 0.150(9) 0.132(8) -0.038(7) 0.019(5) 0.033(5)
C11' 0.067(4) 0.090(5) 0.077(5) -0.012(4) 0.029(4) 0.007(4)
C21' 0.154(21) 0.046(8) 0.090(14) 0.011(8) -0.008(12) -0.009(9)
C22' 0.401(58) 0.045(11) 0.232(41) 0.001(17) 0.120(34) 0.028(22)
C31' 0.085(5) 0.089(6) 0.073(5) 0.028(4) 0.007(4) 0.003(4)
C32' 0.129(8) 0.152(10) 0.066(5) 0.019(6) 0.035(5) -0.019(7)

loop_
_atom_site_label
_atom_site_type_symbol
_atom_site_fract_x
_atom_site_fract_y
_atom_site_fract_z
_atom_site_U_iso_or_equiv
_atom_site_thermal_displace_type
_atom_site_occupancy
_atom_site_calc_flag
_atom_site_refinement_flags
Mo1 Mo 0.0000 0.02169(5) 0.2500 0.0455(2) Uani 1 d S
P1 P -0.07631(9) 0.17565(12) 0.16942(10) 0.0482(4) Uani 1 d .
P2 P 0.05487(12) 0.3442(2) 0.20037(13) 0.0716(6) Uani 1 d .
N1 N -0.1178(3) 0.2610(4) 0.2198(3) 0.0599(13) Uani 1 d D
N2 N 0.0000 0.4099(6) 0.2500 0.079(3) Uani 1 d SD
N3 N -0.0186(3) 0.2606(4) 0.1349(3) 0.0592(13) Uani 1 d D
O1 O -0.0956(4) -0.1668(5) 0.1318(4) 0.127(3) Uani 1 d .
O2 O 0.1337(4) 0.0175(6) 0.1653(4) 0.119(2) Uani 1 d .
O3 O -0.1524(3) 0.1599(4) 0.0805(3) 0.0646(12) Uani 1 d .
C1 C -0.0648(4) -0.0973(6) 0.1729(5) 0.076(2) Uani 1 d .
C2 C 0.0842(5) 0.0214(5) 0.1952(5) 0.069(2) Uani 1 d .
C3 C -0.2032(3) 0.0690(5) 0.0570(4) 0.0519(14) Uani 1 d .
C4 C -0.2066(5) 0.0201(7) -0.0151(5) 0.077(2) Uani 1 d .
H4 H -0.1740(5) 0.0445(7) -0.0437(5) 0.092 Uiso 1 calc R
C5 C -0.2602(6) -0.0668(8) -0.0437(6) 0.100(3) Uani 1 d .
H5 H -0.2642(6) -0.1009(8) -0.0927(6) 0.120 Uiso 1 calc R
C6 C -0.3068(6) -0.1025(8) -0.0013(7) 0.109(3) Uani 1 d .
H6 H -0.3423(6) -0.1612(8) -0.0215(7) 0.131 Uiso 1 calc R
C7 C -0.3029(5) -0.0546(8) 0.0698(6) 0.091(3) Uani 1 d .
H7 H -0.3352(5) -0.0804(8) 0.0984(6) 0.109 Uiso 1 calc R
C8 C -0.2498(4) 0.0342(6) 0.1003(4) 0.065(2) Uani 1 d .
H8 H -0.2465(4) 0.0684(6) 0.1490(4) 0.079 Uiso 1 calc R
C11 C -0.1949(5) 0.3240(8) 0.1702(6) 0.112(3) Uani 1 d D
H11A H -0.1801(5) 0.3990(8) 0.1654(6) 0.135 Uiso 1 calc R
H11B H -0.2188(5) 0.2938(8) 0.1150(6) 0.135 Uiso 1 calc R
C12 C -0.2565(5) 0.3199(12) 0.2097(7) 0.166(6) Uani 1 d D
H12A H -0.3110(10) 0.3318(98) 0.1690(15) 0.250 Uiso 1 calc R
H12B H -0.2443(45) 0.3753(63) 0.2513(52) 0.250 Uiso 1 calc R
H12C H -0.2545(51) 0.2501(35) 0.2348(63) 0.250 Uiso 1 calc R
C21 C 0.0267(15) 0.5243(12) 0.2827(15) 0.134(10) Uani 0.50 d PD
C22 C -0.0399(17) 0.5996(16) 0.2473(35) 0.257(24) Uani 0.50 d PD
C31 C 0.0022(5) 0.2243(7) 0.0629(4) 0.082(2) Uani 1 d D
H31A H 0.0616(5) 0.2313(7) 0.0763(4) 0.099 Uiso 1 calc R
H31B H -0.0125(5) 0.1484(7) 0.0516(4) 0.099 Uiso 1 calc R
C32 C -0.0433(6) 0.2903(10) -0.0119(5) 0.124(4) Uani 1 d D
H32A H -0.0346(41) 0.2600(39) -0.0588(11) 0.186 Uiso 1 calc R
H32B H -0.0231(35) 0.3636(18) -0.0034(20) 0.186 Uiso 1 calc R
H32C H -0.1017(9) 0.2899(55) -0.0216(29) 0.186 Uiso 1 calc R
Mo1' Mo 0.5000 0.50849(5) 0.2500 0.0418(2) Uani 1 d S
P1' P 0.41404(9) 0.66297(12) 0.18017(9) 0.0460(4) Uani 1 d .
P2' P 0.54131(12) 0.83182(14) 0.18802(12) 0.0669(5) Uani 1 d .
N1' N 0.3871(3) 0.7486(4) 0.2426(3) 0.0569(13) Uani 1 d D
N2' N 0.5000 0.8983(6) 0.2500 0.074(2) Uani 1 d SD
N3' N 0.4592(3) 0.7468(4) 0.1325(3) 0.0538(12) Uani 1 d D
O1' O 0.3785(4) 0.3164(4) 0.1643(4) 0.102(2) Uani 1 d .
O2' O 0.4377(4) 0.5014(5) 0.3988(4) 0.107(2) Uani 1 d .
O3' O 0.3212(2) 0.6485(4) 0.1111(3) 0.0640(12) Uani 1 d .
C1' C 0.4197(4) 0.3880(5) 0.1921(4) 0.063(2) Uani 1 d .
C2' C 0.4581(4) 0.5054(5) 0.3441(4) 0.060(2) Uani 1 d .
C3' C 0.2893(3) 0.5547(5) 0.0680(4) 0.0524(14) Uani 1 d .
C4' C 0.3216(5) 0.5124(6) 0.0139(5) 0.071(2) Uani 1 d .
H4' H 0.3675(5) 0.5437(6) 0.0069(5) 0.085 Uiso 1 calc R
C5' C 0.2837(7) 0.4212(8) -0.0303(5) 0.109(3) Uani 1 d .
H5' H 0.3053(7) 0.3900(8) -0.0668(5) 0.131 Uiso 1 calc R
C6' C 0.2156(8) 0.3761(8) -0.0217(7) 0.129(5) Uani 1 d .
H6' H 0.1902(8) 0.3160(8) -0.0531(7) 0.155 Uiso 1 calc R
C7' C 0.1852(6) 0.4196(9) 0.0329(8) 0.124(4) Uani 1 d .
H7' H 0.1393(6) 0.3880(9) 0.0396(8) 0.149 Uiso 1 calc R
C8' C 0.2213(5) 0.5099(7) 0.0785(6) 0.083(2) Uani 1 d .
H8' H 0.2001(5) 0.5399(7) 0.1156(6) 0.100 Uiso 1 calc R
C12' C 0.2425(5) 0.7763(9) 0.2307(6) 0.117(4) Uani 1 d D
H12D H 0.1989(13) 0.7472(40) 0.2464(38) 0.176 Uiso 1 calc R
H12E H 0.2267(27) 0.7709(53) 0.1719(6) 0.176 Uiso 1 calc R
H12F H 0.2515(14) 0.8511(14) 0.2470(38) 0.176 Uiso 1 calc R
C11' C 0.3218(4) 0.7127(6) 0.2730(5) 0.078(2) Uani 1 d D
H11C H 0.3407(4) 0.7237(6) 0.3323(5) 0.093 Uiso 1 calc R
H11D H 0.3111(4) 0.6359(6) 0.2620(5) 0.093 Uiso 1 calc R
C21' C 0.5369(13) 1.0099(11) 0.2731(12) 0.112(8) Uani 0.50 d PD
C22' C 0.4726(25) 1.0837(16) 0.2815(22) 0.225(18) Uani 0.50 d PD
C31' C 0.4088(5) 0.7997(7) 0.0518(4) 0.088(2) Uani 1 d D
H31C H 0.3536(5) 0.7679(7) 0.0309(4) 0.106 Uiso 1 calc R
H31D H 0.4028(5) 0.8763(7) 0.0610(4) 0.106 Uiso 1 calc R
C32' C 0.4467(6) 0.7873(9) -0.0103(5) 0.116(4) Uani 1 d D
H32D H 0.4935(30) 0.8354(45) 0.0024(27) 0.174 Uiso 1 calc R
H32E H 0.4066(16) 0.8047(60) -0.0639(8) 0.174 Uiso 1 calc R
H32F H 0.4651(42) 0.7137(18) -0.0102(32) 0.174 Uiso 1 calc R

loop_
_atom_type_symbol
_atom_type_description
_atom_type_scat_dispersion_real
_atom_type_scat_dispersion_imag
_atom_type_scat_source
C C .0033 .0016 'International Tables Vol C Tables 4.2.6.8 and 6.1.1.4'
H H .0000 .0000 'International Tables Vol C Tables 4.2.6.8 and 6.1.1.4'
N N .0061 .0033 'International Tables Vol C Tables 4.2.6.8 and 6.1.1.4'
O O .0106 .0060 'International Tables Vol C Tables 4.2.6.8 and 6.1.1.4'
P P .1023 .0942 'International Tables Vol C Tables 4.2.6.8 and 6.1.1.4'
Mo Mo -1.6832 .6857 'International Tables Vol C Tables 4.2.6.8 and 6.1.1.4'

loop_
_geom_angle_atom_site_label_1
_geom_angle_atom_site_label_2
_geom_angle_atom_site_label_3
_geom_angle
_geom_angle_site_symmetry_1
_geom_angle_site_symmetry_3
C2 Mo1 C2 179.8(4) . 4_556
C2 Mo1 C1 90.3(3) . .
C2 Mo1 C1 89.6(3) 4_556 .
C2 Mo1 C1 89.6(3) . 4_556
C2 Mo1 C1 90.3(3) 4_556 4_556
C1 Mo1 C1 87.2(4) . 4_556
C2 Mo1 P1 86.6(2) . 4_556
C2 Mo1 P1 93.5(2) 4_556 4_556
C1 Mo1 P1 174.3(2) . 4_556
C1 Mo1 P1 97.6(2) 4_556 4_556
C2 Mo1 P1 93.5(2) . .
C2 Mo1 P1 86.6(2) 4_556 .
C1 Mo1 P1 97.6(2) . .
C1 Mo1 P1 174.3(2) 4_556 .
P1 Mo1 P1 77.86(8) 4_556 .
O3 P1 N1 102.6(2) . .
O3 P1 N3 96.4(2) . .
N1 P1 N3 102.5(3) . .
O3 P1 Mo1 122.0(2) . .
N1 P1 Mo1 115.4(2) . .
N3 P1 Mo1 114.7(2) . .
N2 P2 N3 102.1(2) . .
N2 P2 N1 100.1(2) . 4_556
N3 P2 N1 105.7(3) . 4_556
C11 N1 P1 118.6(5) . .
C11 N1 P2 108.3(5) . 4_556
P1 N1 P2 121.3(3) . 4_556
C21 N2 C21 45.2(15) . 4_556
C21 N2 P2 113.4(12) . 4_556
C21 N2 P2 118.7(12) 4_556 4_556
C21 N2 P2 118.7(12) . .
C21 N2 P2 113.4(12) 4_556 .
P2 N2 P2 123.3(5) 4_556 .
C31 N3 P1 117.8(4) . .
C31 N3 P2 113.0(4) . .
P1 N3 P2 121.7(3) . .
C3 O3 P1 125.2(4) . .
O1 C1 Mo1 175.3(7) . .
O2 C2 Mo1 177.3(6) . .
C8 C3 C4 122.3(6) . .
C8 C3 O3 122.0(6) . .
C4 C3 O3 115.6(6) . .
C3 C4 C5 117.8(8) . .
C6 C5 C4 120.7(9) . .
C7 C6 C5 121.3(9) . .
C6 C7 C8 119.6(8) . .
C3 C8 C7 118.4(7) . .
C12 C11 N1 110.8(8) . .
C21 C21 C22 76.8(26) 4_556 4_556
C21 C21 C22 50.2(21) 4_556 .
C22 C21 C22 62.3(34) 4_556 .
C21 C21 N2 67.4(7) 4_556 .
C22 C21 N2 132.1(34) 4_556 .
C22 C21 N2 110.7(15) . .
C21 C22 C21 53.0(19) 4_556 .
C21 C22 C22 69.8(36) 4_556 4_556
C21 C22 C22 47.8(16) . 4_556
C32 C31 N3 110.9(7) . .
C2' Mo1' C2' 177.8(4) . 4_656
C2' Mo1' C1' 88.1(3) . 4_656
C2' Mo1' C1' 90.3(3) 4_656 4_656
C2' Mo1' C1' 90.3(3) . .
C2' Mo1' C1' 88.1(3) 4_656 .
C1' Mo1' C1' 86.0(3) 4_656 .
C2' Mo1' P1' 86.9(2) . 4_656
C2' Mo1' P1' 94.8(2) 4_656 4_656
C1' Mo1' P1' 98.2(2) 4_656 4_656
C1' Mo1' P1' 174.8(2) . 4_656
C2' Mo1' P1' 94.8(2) . .
C2' Mo1' P1' 86.9(2) 4_656 .
C1' Mo1' P1' 174.8(2) 4_656 .
C1' Mo1' P1' 98.2(2) . .
P1' Mo1' P1' 77.81(8) 4_656 .
O3' P1' N3' 102.3(2) . .
O3' P1' N1' 96.5(2) . .
N3' P1' N1' 102.7(3) . .
O3' P1' Mo1' 122.5(2) . .
N3' P1' Mo1' 114.5(2) . .
N1' P1' Mo1' 115.2(2) . .
N2' P2' N1' 101.7(2) . 4_656
N2' P2' N3' 101.2(2) . .
N1' P2' N3' 105.1(2) 4_656 .
C11' N1' P1' 117.9(4) . .
C11' N1' P2' 111.9(4) . 4_656
P1' N1' P2' 121.7(3) . 4_656
C21' N2' C21' 48.4(15) . 4_656
C21' N2' P2' 111.9(10) . .
C21' N2' P2' 120.2(10) 4_656 .
C21' N2' P2' 120.2(10) . 4_656
C21' N2' P2' 111.9(10) 4_656 4_656
P2' N2' P2' 122.6(4) . 4_656
C31' N3' P1' 120.8(4) . .
C31' N3' P2' 109.4(4) . .
P1' N3' P2' 121.7(3) . .
C3' O3' P1' 125.8(4) . .
O1' C1' Mo1' 175.1(6) . .
O2' C2' Mo1' 177.1(6) . .
C4' C3' C8' 121.8(7) . .
C4' C3' O3' 120.8(6) . .
C8' C3' O3' 117.2(6) . .
C3' C4' C5' 117.6(8) . .
C6' C5' C4' 121.6(9) . .
C7' C6' C5' 119.4(9) . .
C6' C7' C8' 120.9(9) . .
C3' C8' C7' 118.6(9) . .
N1' C11' C12' 110.2(7) . .
C21' C21' C22' 72.3(18) 4_656 4_656
C21' C21' C22' 55.3(17) 4_656 .
C22' C21' C22' 75.1(27) 4_656 .
C21' C21' N2' 65.8(7) 4_656 .
C22' C21' N2' 121.5(17) 4_656 .
C22' C21' N2' 109.0(16) . .
C21' C22' C21' 52.4(18) 4_656 .
C21' C22' C22' 57.9(19) 4_656 4_656
C21' C22' C22' 47.0(15) . 4_656
C32' C31' N3' 112.4(7) . .

loop_
_geom_bond_atom_site_label_1
_geom_bond_atom_site_label_2
_geom_bond_distance
_geom_bond_site_symmetry_2
Mo1 C2 2.014(8) .
Mo1 C2 2.014(8) 4_556
Mo1 C1 2.026(7) .
Mo1 C1 2.026(7) 4_556
Mo1 P1 2.439(2) 4_556
Mo1 P1 2.439(2) .
P1 O3 1.633(4) .
P1 N1 1.689(5) .
P1 N3 1.702(5) .
P2 N2 1.705(4) .
P2 N3 1.706(5) .
P2 N1 1.748(6) 4_556
N1 C11 1.510(8) .
N1 P2 1.748(6) 4_556
N2 C21 1.53(2) .
N2 C21 1.53(2) 4_556
N2 P2 1.705(4) 4_556
N3 C31 1.493(8) .
O1 C1 1.118(8) .
O2 C2 1.154(9) .
O3 C3 1.391(7) .
C3 C8 1.360(9) .
C3 C4 1.374(9) .
C4 C5 1.383(12) .
C5 C6 1.352(13) .
C6 C7 1.351(13) .
C7 C8 1.401(11) .
C11 C12 1.467(12) .
C21 C21 1.17(4) 4_556
C21 C22 1.13(4) 4_556
C21 C22 1.43(2) .
C22 C21 1.13(4) 4_556
C22 C22 1.35(7) 4_556
C31 C32 1.492(10) .
Mo1' C2' 2.021(7) .
Mo1' C2' 2.021(7) 4_656
Mo1' C1' 2.030(6) 4_656
Mo1' C1' 2.030(7) .
Mo1' P1' 2.446(2) 4_656
Mo1' P1' 2.446(2) .
P1' O3' 1.624(4) .
P1' N3' 1.686(5) .
P1' N1' 1.698(5) .
P2' N2' 1.707(4) .
P2' N1' 1.716(5) 4_656
P2' N3' 1.744(5) .
N1' C11' 1.481(8) .
N1' P2' 1.716(5) 4_656
N2' C21' 1.507(14) .
N2' C21' 1.507(14) 4_656
N2' P2' 1.707(4) 4_656
N3' C31' 1.503(7) .
O1' C1' 1.125(7) .
O2' C2' 1.133(8) .
O3' C3' 1.378(7) .
C3' C4' 1.364(9) .
C3' C8' 1.370(9) .
C4' C5' 1.383(11) .
C5' C6' 1.358(15) .
C6' C7' 1.36(2) .
C7' C8' 1.376(14) .
C12' C11' 1.516(9) .
C21' C21' 1.23(4) 4_656
C21' C22' 1.28(3) 4_656
C21' C22' 1.49(2) .
C22' C21' 1.28(3) 4_656
C22' C22' 1.69(6) 4_656
C31' C32' 1.465(11) .

loop_
_geom_torsion_atom_site_label_1
_geom_torsion_atom_site_label_2
_geom_torsion_atom_site_label_3
_geom_torsion_atom_site_label_4
_geom_torsion
_geom_torsion_site_symmetry_1
_geom_torsion_site_symmetry_2
_geom_torsion_site_symmetry_3
_geom_torsion_site_symmetry_4
O3 P1 N3 C31 -53.4(5) . . . .
O3 P1 N3 P2 158.9(4) . . . .
O3 P1 N1 C11 -17.1(6) . . . .
O3 P1 N1 P2 -155.5(3) . . . 4_556
C31 N3 P1 N1 -157.9(4) . . . .
P2 N3 P1 N1 54.5(4) . . . .
P1 N3 P2 N2 -52.7(4) . . . .
C31 N3 P2 N2 158.3(5) . . . .
C31 N3 P2 N1 -97.4(5) . . . 4_556
P1 N3 P2 N1 51.6(4) . . . 4_556
C11 N1 P2 N3 167.4(5) . . 4_556 4_556
P1 N1 P2 N3 -50.5(4) . . 4_556 4_556
O3' P1' N3' C31' 8.7(6) . . . .
O3' P1' N3' P2' 153.9(3) . . . .
O3' P1' N1' C11' 55.5(5) . . . .
O3' P1' N1' P2' -158.9(4) . . . 4_656
C31' N3' P1' N1' -91.0(5) . . . .
P2' N3' P1' N1' 54.3(4) . . . .
P1' N3' P2' N2' -53.5(4) . . . .
C31' N3' P2' N2' 95.2(5) . . . .
C31' N3' P2' N1' -159.2(5) . . . 4_656
P1' N3' P2' N1' 52.0(4) . . . 4_656
C11' N1' P2' N3' 96.3(5) . . 4_656 4_656
P1' N1' P2' N3' -51.2(4) . . 4_656 4_656
C11 N1 P2 N3 -134.3(5) . . 4_556 4_656
P1 N1 P2 N3 -81.4(3) . . 4_656 4_656
P2 N3 P1 N1 -27.1(3) 4_556 4_556 . .
C11 N1 P2 N3 167.4(5) . . 4_556 4_556
N1 P2 N3 C31 -97.4(5) 4_556 . . .
P1 N1 P2 N3 -50.5(4) . . 4_556 4_556
P1 N3 P2 N1 51.6(4) . . . 4_556
C11' N1' P2' N3' 96.3(5) . . 4_656 4_656
N1 P2 N3 C31 -27.0(5) 4_656 . . .
P1' N1' P2' N3' -51.2(4) . . 4_656 4_656
P1' N3' P2' N1' 52.0(4) . . . 4_656
